data_7158883
loop_
_publ_author_name
'Soundarya, Palanisamy'
'Sekar, Govindasamy'

_publ_section_title
;
 Cu-Catalyzed and iodine mediated synthesis of thioaurones via in situ
 C--S bond generation using xanthate as a sulfur surrogate
;
_journal_name_full 'Organic &amp; Biomolecular Chemistry'
_journal_paper_doi 10.1039/D2OB01211A
_journal_year 2022
_chemical_formula_sum 'C16 H12 O S'
_chemical_formula_weight 252.32
_space_group_crystal_system triclinic
_space_group_IT_number 2
_space_group_name_Hall '-P 1'
_space_group_name_H-M_alt 'P -1'
_atom_sites_solution_hydrogens geom
_audit_creation_method SHELXL-2014/7
_audit_update_record
;
2022-01-17 deposited with the CCDC.	2022-09-06 downloaded from the CCDC.
;
_cell_angle_alpha 84.539(9)
_cell_angle_beta 79.040(9)
_cell_angle_gamma 76.596(9)
_cell_formula_units_Z 2
_cell_length_a 7.0327(12)
_cell_length_b 7.7486(14)
_cell_length_c 11.892(2)
_cell_measurement_reflns_used 1386
_cell_measurement_temperature 296(2)
_cell_measurement_theta_max 21.60
_cell_measurement_theta_min 2.71
_cell_volume 618.00(19)
_computing_cell_refinement 'Bruker SAINT'
_computing_data_collection 'Bruker APEX2'
_computing_data_reduction 'Bruker SAINT'
_computing_molecular_graphics 'Bruker SHELXTL'
_computing_publication_material 'Bruker SHELXTL'
_computing_structure_refinement 'SHELXL-2014/7 (Sheldrick, 2014)'
_computing_structure_solution 'SHELXS-97 (Sheldrick 2008)'
_diffrn_ambient_temperature 296(2)
_diffrn_measured_fraction_theta_full 0.998
_diffrn_measured_fraction_theta_max 0.998
_diffrn_measurement_device_type 'Bruker APEX-II CCD'
_diffrn_measurement_method '\f and \w scans'
_diffrn_radiation_type MoK\a
_diffrn_radiation_wavelength 0.71073
_diffrn_reflns_av_R_equivalents 0.0741
_diffrn_reflns_av_unetI/netI 0.0665
_diffrn_reflns_Laue_measured_fraction_full 0.998
_diffrn_reflns_Laue_measured_fraction_max 0.998
_diffrn_reflns_limit_h_max 8
_diffrn_reflns_limit_h_min -7
_diffrn_reflns_limit_k_max 9
_diffrn_reflns_limit_k_min -9
_diffrn_reflns_limit_l_max 14
_diffrn_reflns_limit_l_min -13
_diffrn_reflns_number 9200
_diffrn_reflns_point_group_measured_fraction_full 0.998
_diffrn_reflns_point_group_measured_fraction_max 0.998
_diffrn_reflns_theta_full 24.998
_diffrn_reflns_theta_max 24.998
_diffrn_reflns_theta_min 1.747
_exptl_absorpt_coefficient_mu 0.245
_exptl_absorpt_correction_T_max 0.976
_exptl_absorpt_correction_T_min 0.935
_exptl_absorpt_correction_type multi-scan
_exptl_absorpt_process_details 'SADABS V2014/5(Bruker AXS.Inc)'
_exptl_crystal_colour yellow
_exptl_crystal_density_diffrn 1.356
_exptl_crystal_description Rectangular
_exptl_crystal_F_000 264
_exptl_crystal_size_max 0.280
_exptl_crystal_size_mid 0.220
_exptl_crystal_size_min 0.100
_refine_diff_density_max 0.909
_refine_diff_density_min -0.322
_refine_diff_density_rms 0.111
_refine_ls_extinction_method none
_refine_ls_goodness_of_fit_ref 1.013
_refine_ls_hydrogen_treatment constr
_refine_ls_matrix_type full
_refine_ls_number_parameters 164
_refine_ls_number_reflns 2173
_refine_ls_number_restraints 0
_refine_ls_restrained_S_all 1.013
_refine_ls_R_factor_all 0.1076
_refine_ls_R_factor_gt 0.0792
_refine_ls_shift/su_max 0.000
_refine_ls_shift/su_mean 0.000
_refine_ls_structure_factor_coef Fsqd
_refine_ls_weighting_details 'w=1/[\s^2^(Fo^2^)+(0.1670P)^2^] where P=(Fo^2^+2Fc^2^)/3'
_refine_ls_weighting_scheme calc
_refine_ls_wR_factor_gt 0.2128
_refine_ls_wR_factor_ref 0.2405
_reflns_Friedel_coverage 0.000
_reflns_number_gt 1503
_reflns_number_total 2173
_reflns_threshold_expression 'I > 2\s(I)'
_cod_data_source_file d2ob01211a2.cif
_cod_data_source_block 120
_cod_original_cell_volume 617.99(19)
_cod_database_code 7158883
_shelx_shelxl_version_number 2014/7
_shelx_space_group_comment
; 
The symmetry employed for this shelxl refinement is uniquely defined 
by the following loop, which should always be used as a source of 
symmetry information in preference to the above space-group names. 
They are only intended as comments. 
;
_shelx_estimated_absorpt_t_min 0.935
_shelx_estimated_absorpt_t_max 0.976

loop_
_space_group_symop_operation_xyz
'x, y, z'
'-x, -y, -z'

loop_
_atom_site_label
_atom_site_type_symbol
_atom_site_fract_x
_atom_site_fract_y
_atom_site_fract_z
_atom_site_U_iso_or_equiv
_atom_site_adp_type
_atom_site_occupancy
_atom_site_site_symmetry_order
_atom_site_calc_flag
_atom_site_refinement_flags_posn
_atom_site_refinement_flags_adp
_atom_site_refinement_flags_occupancy
_atom_site_disorder_assembly
_atom_site_disorder_group
C1 C 0.2417(5) 0.2922(5) 0.2913(3) 0.0424(9) Uani 1 1 d . . . . .
C2 C 0.2277(6) 0.4584(5) 0.2340(4) 0.0585(12) Uani 1 1 d . . . . .
H2 H 0.1965 0.5615 0.2741 0.070 Uiso 1 1 calc R U . . .
C3 C 0.2615(7) 0.4653(6) 0.1163(4) 0.0675(13) Uani 1 1 d . . . . .
H3 H 0.2540 0.5755 0.0768 0.081 Uiso 1 1 calc R U . . .
C4 C 0.3061(7) 0.3149(7) 0.0545(4) 0.0648(12) Uani 1 1 d . . . . .
H4 H 0.3267 0.3242 -0.0252 0.078 Uiso 1 1 calc R U . . .
C5 C 0.3200(6) 0.1507(6) 0.1120(4) 0.0524(11) Uani 1 1 d . . . . .
H5 H 0.3508 0.0480 0.0716 0.063 Uiso 1 1 calc R U . . .
C6 C 0.2878(5) 0.1405(5) 0.2298(3) 0.0403(9) Uani 1 1 d . . . . .
C7 C 0.3023(5) -0.0230(5) 0.3044(3) 0.0397(9) Uani 1 1 d . . . . .
C8 C 0.2613(5) 0.0208(5) 0.4274(3) 0.0381(9) Uani 1 1 d . . . . .
C9 C 0.2695(5) -0.1095(5) 0.5114(3) 0.0411(9) Uani 1 1 d . . . . .
H9 H 0.3026 -0.2234 0.4845 0.049 Uiso 1 1 calc R U . . .
C10 C 0.2368(5) -0.1063(5) 0.6351(3) 0.0392(9) Uani 1 1 d . . . . .
C11 C 0.2549(5) -0.2683(5) 0.7028(3) 0.0417(9) Uani 1 1 d . . . . .
C12 C 0.2231(6) -0.2614(6) 0.8200(4) 0.0535(11) Uani 1 1 d . . . . .
H12 H 0.2336 -0.3672 0.8648 0.064 Uiso 1 1 calc R U . . .
C13 C 0.1764(6) -0.1040(6) 0.8733(4) 0.0569(12) Uani 1 1 d . . . . .
H13 H 0.1560 -0.1040 0.9529 0.068 Uiso 1 1 calc R U . . .
C14 C 0.1596(6) 0.0550(6) 0.8081(4) 0.0575(12) Uani 1 1 d . . . . .
H14 H 0.1286 0.1624 0.8435 0.069 Uiso 1 1 calc R U . . .
C15 C 0.1889(6) 0.0525(5) 0.6921(4) 0.0514(10) Uani 1 1 d . . . . .
H15 H 0.1767 0.1598 0.6489 0.062 Uiso 1 1 calc R U . . .
C16 C 0.3073(7) -0.4457(5) 0.6497(4) 0.0575(11) Uani 1 1 d . . . . .
H16A H 0.3184 -0.5389 0.7090 0.086 Uiso 1 1 calc R U . . .
H16B H 0.4315 -0.4568 0.5979 0.086 Uiso 1 1 calc R U . . .
H16C H 0.2053 -0.4545 0.6085 0.086 Uiso 1 1 calc R U . . .
O1 O 0.3449(4) -0.1738(4) 0.2715(2) 0.0586(8) Uani 1 1 d . . . . .
S1 S 0.20859(15) 0.25154(12) 0.44025(9) 0.0471(4) Uani 1 1 d . . . . .

loop_
_atom_site_aniso_label
_atom_site_aniso_U_11
_atom_site_aniso_U_22
_atom_site_aniso_U_33
_atom_site_aniso_U_23
_atom_site_aniso_U_13
_atom_site_aniso_U_12
C1 0.050(2) 0.040(2) 0.040(2) 0.0020(17) -0.0112(17) -0.0127(16)
C2 0.076(3) 0.040(2) 0.062(3) 0.008(2) -0.019(2) -0.016(2)
C3 0.091(3) 0.054(3) 0.059(3) 0.022(2) -0.019(3) -0.024(2)
C4 0.086(3) 0.062(3) 0.047(3) 0.012(2) -0.015(2) -0.022(2)
C5 0.060(2) 0.057(3) 0.042(2) -0.006(2) -0.0062(19) -0.015(2)
C6 0.046(2) 0.035(2) 0.040(2) -0.0017(17) -0.0067(17) -0.0112(16)
C7 0.045(2) 0.035(2) 0.040(2) -0.0056(17) -0.0082(17) -0.0095(16)
C8 0.0432(19) 0.033(2) 0.039(2) -0.0030(16) -0.0059(16) -0.0111(15)
C9 0.050(2) 0.032(2) 0.040(2) -0.0013(16) -0.0080(17) -0.0060(16)
C10 0.042(2) 0.038(2) 0.037(2) -0.0005(16) -0.0064(16) -0.0084(16)
C11 0.044(2) 0.042(2) 0.038(2) -0.0004(17) -0.0083(17) -0.0061(16)
C12 0.062(3) 0.055(3) 0.040(2) 0.002(2) -0.007(2) -0.009(2)
C13 0.063(3) 0.069(3) 0.036(2) -0.008(2) -0.006(2) -0.009(2)
C14 0.068(3) 0.056(3) 0.046(3) -0.016(2) -0.004(2) -0.007(2)
C15 0.066(3) 0.039(2) 0.048(3) -0.0012(18) -0.011(2) -0.0085(19)
C16 0.073(3) 0.042(2) 0.054(3) -0.001(2) -0.010(2) -0.007(2)
O1 0.089(2) 0.0350(16) 0.0504(18) -0.0094(13) -0.0085(15) -0.0109(14)
S1 0.0674(8) 0.0325(6) 0.0424(7) -0.0024(4) -0.0114(5) -0.0110(5)

loop_
_atom_type_symbol
_atom_type_description
_atom_type_scat_dispersion_real
_atom_type_scat_dispersion_imag
_atom_type_scat_source
C C 0.0033 0.0016 'International Tables Vol C Tables 4.2.6.8 and 6.1.1.4'
H H 0.0000 0.0000 'International Tables Vol C Tables 4.2.6.8 and 6.1.1.4'
O O 0.0106 0.0060 'International Tables Vol C Tables 4.2.6.8 and 6.1.1.4'
S S 0.1246 0.1234 'International Tables Vol C Tables 4.2.6.8 and 6.1.1.4'

loop_
_geom_angle_atom_site_label_1
_geom_angle_atom_site_label_2
_geom_angle_atom_site_label_3
_geom_angle
_geom_angle_site_symmetry_1
_geom_angle_site_symmetry_3
_geom_angle_publ_flag
C6 C1 C2 120.1(4) . . ?
C6 C1 S1 114.3(3) . . ?
C2 C1 S1 125.6(3) . . ?
C3 C2 C1 117.8(4) . . ?
C3 C2 H2 121.1 . . ?
C1 C2 H2 121.1 . . ?
C2 C3 C4 122.4(4) . . ?
C2 C3 H3 118.8 . . ?
C4 C3 H3 118.8 . . ?
C5 C4 C3 119.4(4) . . ?
C5 C4 H4 120.3 . . ?
C3 C4 H4 120.3 . . ?
C6 C5 C4 119.2(4) . . ?
C6 C5 H5 120.4 . . ?
C4 C5 H5 120.4 . . ?
C5 C6 C1 121.1(4) . . ?
C5 C6 C7 126.4(3) . . ?
C1 C6 C7 112.5(3) . . ?
O1 C7 C6 125.4(3) . . ?
O1 C7 C8 124.3(4) . . ?
C6 C7 C8 110.3(3) . . ?
C9 C8 C7 120.6(3) . . ?
C9 C8 S1 128.6(3) . . ?
C7 C8 S1 110.8(3) . . ?
C8 C9 C10 132.4(4) . . ?
C8 C9 H9 113.8 . . ?
C10 C9 H9 113.8 . . ?
C15 C10 C11 117.8(3) . . ?
C15 C10 C9 122.4(3) . . ?
C11 C10 C9 119.7(3) . . ?
C12 C11 C10 118.6(4) . . ?
C12 C11 C16 119.6(4) . . ?
C10 C11 C16 121.9(3) . . ?
C13 C12 C11 122.3(4) . . ?
C13 C12 H12 118.9 . . ?
C11 C12 H12 118.9 . . ?
C12 C13 C14 119.7(4) . . ?
C12 C13 H13 120.1 . . ?
C14 C13 H13 120.1 . . ?
C15 C14 C13 119.3(4) . . ?
C15 C14 H14 120.3 . . ?
C13 C14 H14 120.3 . . ?
C14 C15 C10 122.3(4) . . ?
C14 C15 H15 118.9 . . ?
C10 C15 H15 118.9 . . ?
C11 C16 H16A 109.5 . . ?
C11 C16 H16B 109.5 . . ?
H16A C16 H16B 109.5 . . ?
C11 C16 H16C 109.5 . . ?
H16A C16 H16C 109.5 . . ?
H16B C16 H16C 109.5 . . ?
C1 S1 C8 92.07(17) . . ?

loop_
_geom_bond_atom_site_label_1
_geom_bond_atom_site_label_2
_geom_bond_distance
_geom_bond_site_symmetry_2
_geom_bond_publ_flag
C1 C6 1.385(5) . ?
C1 C2 1.390(5) . ?
C1 S1 1.750(4) . ?
C2 C3 1.373(6) . ?
C2 H2 0.9300 . ?
C3 C4 1.380(6) . ?
C3 H3 0.9300 . ?
C4 C5 1.378(6) . ?
C4 H4 0.9300 . ?
C5 C6 1.373(5) . ?
C5 H5 0.9300 . ?
C6 C7 1.471(5) . ?
C7 O1 1.220(4) . ?
C7 C8 1.492(5) . ?
C8 C9 1.350(5) . ?
C8 S1 1.755(4) . ?
C9 C10 1.447(5) . ?
C9 H9 0.9300 . ?
C10 C15 1.402(5) . ?
C10 C11 1.419(5) . ?
C11 C12 1.373(6) . ?
C11 C16 1.505(5) . ?
C12 C13 1.371(6) . ?
C12 H12 0.9300 . ?
C13 C14 1.385(6) . ?
C13 H13 0.9300 . ?
C14 C15 1.358(5) . ?
C14 H14 0.9300 . ?
C15 H15 0.9300 . ?
C16 H16A 0.9600 . ?
C16 H16B 0.9600 . ?
C16 H16C 0.9600 . ?

loop_
_geom_torsion_atom_site_label_1
_geom_torsion_atom_site_label_2
_geom_torsion_atom_site_label_3
_geom_torsion_atom_site_label_4
_geom_torsion
_geom_torsion_site_symmetry_1
_geom_torsion_site_symmetry_2
_geom_torsion_site_symmetry_3
_geom_torsion_site_symmetry_4
_geom_torsion_publ_flag
C6 C1 C2 C3 -0.2(6) . . . . ?
S1 C1 C2 C3 179.0(3) . . . . ?
C1 C2 C3 C4 0.6(7) . . . . ?
C2 C3 C4 C5 -0.8(7) . . . . ?
C3 C4 C5 C6 0.4(6) . . . . ?
C4 C5 C6 C1 0.0(6) . . . . ?
C4 C5 C6 C7 -178.1(3) . . . . ?
C2 C1 C6 C5 -0.1(6) . . . . ?
S1 C1 C6 C5 -179.4(3) . . . . ?
C2 C1 C6 C7 178.2(3) . . . . ?
S1 C1 C6 C7 -1.0(4) . . . . ?
C5 C6 C7 O1 -0.2(6) . . . . ?
C1 C6 C7 O1 -178.4(3) . . . . ?
C5 C6 C7 C8 178.6(3) . . . . ?
C1 C6 C7 C8 0.4(4) . . . . ?
O1 C7 C8 C9 -0.1(6) . . . . ?
C6 C7 C8 C9 -179.0(3) . . . . ?
O1 C7 C8 S1 179.3(3) . . . . ?
C6 C7 C8 S1 0.4(4) . . . . ?
C7 C8 C9 C10 -179.7(3) . . . . ?
S1 C8 C9 C10 1.0(6) . . . . ?
C8 C9 C10 C15 -1.1(6) . . . . ?
C8 C9 C10 C11 179.5(3) . . . . ?
C15 C10 C11 C12 0.5(5) . . . . ?
C9 C10 C11 C12 180.0(3) . . . . ?
C15 C10 C11 C16 -179.5(3) . . . . ?
C9 C10 C11 C16 -0.1(5) . . . . ?
C10 C11 C12 C13 -0.6(6) . . . . ?
C16 C11 C12 C13 179.5(4) . . . . ?
C11 C12 C13 C14 0.1(6) . . . . ?
C12 C13 C14 C15 0.3(6) . . . . ?
C13 C14 C15 C10 -0.3(6) . . . . ?
C11 C10 C15 C14 -0.1(6) . . . . ?
C9 C10 C15 C14 -179.5(3) . . . . ?
C6 C1 S1 C8 1.1(3) . . . . ?
C2 C1 S1 C8 -178.1(3) . . . . ?
C9 C8 S1 C1 178.5(3) . . . . ?
C7 C8 S1 C1 -0.8(3) . . . . ?
